data_9012795
loop_
_publ_author_name
'Belokoneva, E. L.'
'Stefanovich, S. Y.'
'Pisarevskii, Y. V.'
'Mosunov, A. V.'

_publ_section_title
;Refined structures of La3Ga5SiO14 and Pb3Ga2Ge4O14 and the crystal-chemical
 regularities in the structure and properties of compounds of the langasite
 family
;
_journal_name_full 'Russian Journal of Inorganic Chemistry'
_journal_page_first 1642
_journal_page_last 1651
_journal_volume 45
_journal_year 2000
_chemical_formula_structural La3Ga5SiO14
_chemical_formula_sum 'Ga5 La3 O14 Si'
_space_group_IT_number 150
_symmetry_space_group_name_Hall 'P 3 2"'
_symmetry_space_group_name_H-M 'P 3 2 1'
_cell_angle_alpha 90
_cell_angle_beta 90
_cell_angle_gamma 120
_cell_length_a 8.176
_cell_length_b 8.176
_cell_length_c 5.108
_cell_formula_units_Z 1
_cell_volume 295.708
_database_code_amcsd 0015403
_exptl_crystal_density_diffrn 5.713
_cod_original_formula_sum 'La3 Ga5 Si O14'
_cod_database_code 9012795
_amcsd_formula_title La3Ga5SiO14

loop_
_space_group_symop_operation_xyz
x,y,z
y,x,-z
-y,x-y,z
-x,-x+y,-z
-x+y,-x,z
x-y,-y,-z

loop_
_atom_site_label
_atom_site_fract_x
_atom_site_fract_y
_atom_site_fract_z
_atom_site_occupancy
_atom_site_U_iso_or_equiv
La 0.41874 0.00000 0.00000 1.00000 8.54897
Ga1 0.00000 0.00000 0.00000 1.00000 0.01203
Ga2 0.33333 0.66667 0.46820 0.50000 0.00709
Si2 0.33333 0.66667 0.46820 0.50000 0.00709
Ga3 0.76530 0.00000 0.50000 1.00000 0.00925
O1 0.33333 0.66667 0.80300 1.00000 0.01773
O2 0.46520 0.31160 0.68400 1.00000 0.02026
O3 0.22110 0.08010 0.23700 1.00000 0.02153

loop_
_cod_related_entry_id
_cod_related_entry_database
_cod_related_entry_code
1 MPOD 1000027
2 AMCSD 0015403
